data_7056789
loop_
_publ_author_name
'Karoui, H.'
'Ritchie, C.'

_publ_section_title
;
 Microwave-assisted synthesis of organically functionalized
 hexa-molybdovanadates
;
_journal_issue 1
_journal_name_full 'New Journal of Chemistry'
_journal_page_first 25
_journal_paper_doi 10.1039/C7NJ02820B
_journal_volume 42
_journal_year 2018
_chemical_formula_moiety 'C4 H8 Mo3 N O19 V3, C16 H36 N, C16 H35 N, C2 H3 N'
_chemical_formula_sum 'C38 H82 Mo3 N4 O19 V3'
_chemical_formula_weight 1339.71
_space_group_crystal_system monoclinic
_space_group_IT_number 14
_space_group_name_Hall '-P 2ybc'
_space_group_name_H-M_alt 'P 1 21/c 1'
_symmetry_space_group_name_Hall '-P 2ybc'
_symmetry_space_group_name_H-M 'P 1 21/c 1'
_atom_sites_solution_hydrogens mixed
_atom_sites_solution_primary direct
_audit_creation_date 2017-05-29
_audit_creation_method
;
Olex2 1.2
(compiled 2017.03.28 svn.r3405 for OlexSys, GUI svn.r5337)
;
_audit_update_record
;
2017-06-02 deposited with the CCDC.
2017-11-15 downloaded from the CCDC.
;
_cell_angle_alpha 90
_cell_angle_beta 100.088(2)
_cell_angle_gamma 90
_cell_formula_units_Z 4
_cell_length_a 15.7948(3)
_cell_length_b 18.5129(3)
_cell_length_c 18.2430(3)
_cell_measurement_reflns_used 12114
_cell_measurement_temperature 130.00(10)
_cell_measurement_theta_max 75.3090
_cell_measurement_theta_min 4.7020
_cell_volume 5251.92(16)
_computing_cell_refinement 'CrysAlisPro 1.171.38.43i (Rigaku OD, 2015)'
_computing_data_collection 'CrysAlisPro 1.171.38.43i (Rigaku OD, 2015)'
_computing_data_reduction 'CrysAlisPro 1.171.38.43i (Rigaku OD, 2015)'
_computing_molecular_graphics 'Olex2 (Dolomanov et al., 2009)'
_computing_publication_material 'Olex2 (Dolomanov et al., 2009)'
_computing_structure_refinement 'ShelXL (Sheldrick, 2015)'
_computing_structure_solution 'ShelXT (Sheldrick, 2015)'
_diffrn_ambient_environment N~2~
_diffrn_ambient_temperature 130.00(10)
_diffrn_detector 'CCD plate'
_diffrn_detector_area_resol_mean 10.2273
_diffrn_detector_type Atlas
_diffrn_measured_fraction_theta_full 0.999
_diffrn_measured_fraction_theta_max 0.979
_diffrn_measurement_details
;
List of Runs (angles in degrees, time in seconds):

  # Type    Start    End  Width  t~exp~   \w     \q     \k     \f   Frames
#--------------------------------------------------------------------------
  1  \w    -48.00  35.00   1.00    5.00    --  -40.81  38.00 120.00   83
  2  \w    -38.00  74.00   1.00    5.00    --   40.81 -77.00-120.00  112
  3  \w     23.00  95.00   1.00    5.00    --   40.81-125.00-180.00   72
  4  \w     44.00 115.00   1.00   10.00    --  110.21-111.00 -60.00   71
  5  \w     46.00 144.00   1.00   10.00    --  110.21 -77.00 -60.00   98
  6  \w     50.00 175.00   1.00   10.00    --  110.21  15.00-120.00  125
  7  \w     80.00 174.00   1.00   10.00    --  110.21  61.00 -90.00   94
  8  \w     32.00  91.00   1.00   10.00    --  110.21 -30.00 -60.00   59
  9  \w     36.00  91.00   1.00   10.00    --  110.21 -30.00-120.00   55
 10  \w     32.00 115.00   1.00   10.00    --  110.21-111.00 120.00   83
 11  \w     31.00 144.00   1.00   10.00    --  110.21 -77.00 120.00  113
 12  \w   -115.00 -13.00   1.00    5.00    --  -40.81 -57.00 -30.00  102
;
_diffrn_measurement_device 'four-circle diffractometer'
_diffrn_measurement_device_type 'SuperNova, Dual, Cu at zero, Atlas'
_diffrn_measurement_method '\w scans'
_diffrn_orient_matrix_type 'CrysAlisPro convention (1999,Acta A55,543-557)'
_diffrn_orient_matrix_UB_11 0.0669563000
_diffrn_orient_matrix_UB_12 -0.0317670000
_diffrn_orient_matrix_UB_13 -0.0431013000
_diffrn_orient_matrix_UB_21 0.0527903000
_diffrn_orient_matrix_UB_22 -0.0281624000
_diffrn_orient_matrix_UB_23 0.0735246000
_diffrn_orient_matrix_UB_31 -0.0504402000
_diffrn_orient_matrix_UB_32 -0.0715589000
_diffrn_orient_matrix_UB_33 -0.0097783000
_diffrn_radiation_monochromator mirror
_diffrn_radiation_probe x-ray
_diffrn_radiation_type CuK\a
_diffrn_radiation_wavelength 1.54184
_diffrn_reflns_av_R_equivalents 0.0323
_diffrn_reflns_av_unetI/netI 0.0308
_diffrn_reflns_Laue_measured_fraction_full 0.999
_diffrn_reflns_Laue_measured_fraction_max 0.979
_diffrn_reflns_limit_h_max 19
_diffrn_reflns_limit_h_min -19
_diffrn_reflns_limit_k_max 15
_diffrn_reflns_limit_k_min -23
_diffrn_reflns_limit_l_max 22
_diffrn_reflns_limit_l_min -22
_diffrn_reflns_number 32619
_diffrn_reflns_point_group_measured_fraction_full 0.999
_diffrn_reflns_point_group_measured_fraction_max 0.979
_diffrn_reflns_theta_full 67.684
_diffrn_reflns_theta_max 75.787
_diffrn_reflns_theta_min 3.428
_diffrn_source 'micro-focus sealed X-ray tube'
_diffrn_source_type 'SuperNova (Cu) X-ray Source'
_exptl_absorpt_coefficient_mu 10.605
_exptl_absorpt_correction_T_max 1.00000
_exptl_absorpt_correction_T_min 0.54942
_exptl_absorpt_correction_type multi-scan
_exptl_absorpt_process_details
;
CrysAlisPro 1.171.38.43i (Rigaku Oxford Diffraction, 2015)
Empirical absorption correction using spherical harmonics,
 implemented in SCALE3 ABSPACK scaling algorithm.
;
_exptl_crystal_density_diffrn 1.694
_exptl_crystal_F_000 2740
_refine_diff_density_max 1.410
_refine_diff_density_min -1.696
_refine_diff_density_rms 0.215
_refine_ls_extinction_method none
_refine_ls_goodness_of_fit_ref 1.157
_refine_ls_hydrogen_treatment mixed
_refine_ls_matrix_type full
_refine_ls_number_parameters 622
_refine_ls_number_reflns 10711
_refine_ls_number_restraints 0
_refine_ls_restrained_S_all 1.157
_refine_ls_R_factor_all 0.0758
_refine_ls_R_factor_gt 0.0693
_refine_ls_shift/su_max 0.001
_refine_ls_shift/su_mean 0.000
_refine_ls_structure_factor_coef Fsqd
_refine_ls_weighting_details 'w=1/[\s^2^(Fo^2^)+(0.0869P)^2^+88.6063P] where P=(Fo^2^+2Fc^2^)/3'
_refine_ls_weighting_scheme calc
_refine_ls_wR_factor_gt 0.2428
_refine_ls_wR_factor_ref 0.2465
_reflns_Friedel_coverage 0.000
_reflns_number_gt 9429
_reflns_number_total 10711
_reflns_threshold_expression 'I > 2\s(I)'
_cod_data_source_file c7nj02820b2.cif
_cod_data_source_block hk-5-164-amine
_cod_depositor_comments 'Adding full bibliography for 7056787--7056789.cif.'
_cod_database_code 7056789
_shelx_shelxl_version_number 2014/7
_chemical_oxdiff_formula V3Mo3C22N3O20
_shelx_space_group_comment
;
The symmetry employed for this shelxl refinement is uniquely defined
by the following loop, which should always be used as a source of
symmetry information in preference to the above space-group names.
They are only intended as comments.
;
_reflns_odcompleteness_completeness 99.73
_reflns_odcompleteness_iscentric 1
_reflns_odcompleteness_theta 68.13
_olex2_refinement_description
;
1. Fixed Uiso
 At 1.2 times of:
  All C(H) groups, All C(H,H) groups
 At 1.5 times of:
  All C(H,H,H) groups
2. Shared sites
{V6, Mo6}
{Mo1, V1}
{Mo2, V2}
{V4, Mo4}
{V3, Mo3}
{V5, Mo5}
3. Uiso/Uaniso restraints and constraints
Uanis(Mo3) = Uanis(V3)
Uanis(Mo5) = Uanis(V5)
Uanis(Mo6) = Uanis(V6)
Uanis(Mo4) = Uanis(V4)
Uanis(V6) = Uanis(Mo6)
Uanis(Mo1) = Uanis(V1)
Uanis(Mo2) = Uanis(V2)
Uanis(V4) = Uanis(Mo4)
Uanis(V3) = Uanis(Mo3)
Uanis(V5) = Uanis(Mo5)
4. Others
 Fixed Sof: Mo1(0.25) Mo2(0.5) Mo3(0.25) Mo4(0.5) Mo5(0.75) Mo6(0.75) V1(0.75)
 V2(0.5) V3(0.75) V4(0.5) V5(0.25) V6(0.25)
5.a Secondary CH2 refined with riding coordinates:
 C1(H1C,H1D), C2(H2A,H2B), C3(H3A,H3B), C5(H5A,H5B), C6(H6A,H6B), C7(H7A,H7B),
 C9(H9A,H9B), C10(H10A,H10B), C11(H11A,H11B), C13(H13A,H13B), C14(H14A,H14B),
 C15(H15A,H15B), C17(H17A,H17B), C18(H18A,H18B), C19(H19A,H19B), C22(H22A,H22B),
  C23(H23A,H23B), C25(H25A,H25B), C26(H26A,H26B), C27(H27A,H27B), C29(H29A,
 H29B), C30(H30A,H30B), C31(H31A,H31B), C33(H33A,H33B), C34(H34A,H34B),
 C35(H35A,H35B)
5.b Idealised Me refined as rotating group:
 C8(H8A,H8B,H8C), C12(H12A,H12B,H12C), C16(H16A,H16B,H16C), C20(H20A,H20B,
 H20C), C24(H24A,H24B,H24C), C28(H28A,H28B,H28C), C32(H32A,H32B,H32C), C36(H36A,
 H36B,H36C), C37(H37A,H37B,H37C)
;
_olex2_date_sample_data_collection 2017-03-16
_olex2_submission_special_instructions 'No special instructions were received'
_oxdiff_exptl_absorpt_empirical_details
;
Empirical correction (ABSPACK) includes:
- Absorption correction using spherical harmonics
- Frame scaling
;
_oxdiff_exptl_absorpt_empirical_full_max 2.191
_oxdiff_exptl_absorpt_empirical_full_min 0.474

loop_
_space_group_symop_operation_xyz
'x, y, z'
'-x, y+1/2, -z+1/2'
'-x, -y, -z'
'x, -y-1/2, z-1/2'

loop_
_atom_site_label
_atom_site_type_symbol
_atom_site_fract_x
_atom_site_fract_y
_atom_site_fract_z
_atom_site_U_iso_or_equiv
_atom_site_adp_type
_atom_site_occupancy
_atom_site_site_symmetry_order
_atom_site_calc_flag
_atom_site_refinement_flags_posn
_atom_site_refinement_flags_occupancy
_atom_site_disorder_assembly
_atom_site_disorder_group
Mo1 Mo 0.25176(6) 0.43019(6) 0.25106(6) 0.0213(2) Uani 0.25 1 d . P A 5
Mo2 Mo 0.19060(5) 0.56059(5) 0.36124(5) 0.0228(2) Uani 0.5 1 d . P A 7
Mo3 Mo 0.39245(7) 0.55627(7) 0.32832(7) 0.0295(3) Uani 0.25 1 d . P A 12
Mo4 Mo 0.26185(6) 0.67530(5) 0.25991(6) 0.0302(2) Uani 0.5 1 d . P A 10
Mo5 Mo 0.32207(5) 0.55299(5) 0.15563(4) 0.0281(2) Uani 0.75 1 d . P A 14
Mo6 Mo 0.12449(5) 0.55613(4) 0.18576(4) 0.0241(2) Uani 0.75 1 d . P A 4
V1 V 0.25176(6) 0.43019(6) 0.25106(6) 0.0213(2) Uani 0.75 1 d . P A 6
V2 V 0.19060(5) 0.56059(5) 0.36124(5) 0.0228(2) Uani 0.5 1 d . P A 8
V3 V 0.39245(7) 0.55627(7) 0.32832(7) 0.0295(3) Uani 0.75 1 d . P A 11
V4 V 0.26185(6) 0.67530(5) 0.25991(6) 0.0302(2) Uani 0.5 1 d . P A 9
V5 V 0.32207(5) 0.55299(5) 0.15563(4) 0.0281(2) Uani 0.25 1 d . P A 13
V6 V 0.12449(5) 0.55613(4) 0.18576(4) 0.0241(2) Uani 0.25 1 d . P A 3
O1 O 0.2526(4) 0.3433(4) 0.2585(4) 0.0355(15) Uani 1 1 d . . . .
O2 O 0.2067(3) 0.4489(3) 0.3491(3) 0.0226(11) Uani 1 1 d . . . .
O3 O 0.3675(4) 0.4485(3) 0.3207(3) 0.0246(12) Uani 1 1 d . . . .
O4 O 0.3057(4) 0.4503(3) 0.1732(3) 0.0291(13) Uani 1 1 d . . . .
O5 O 0.1436(4) 0.4528(3) 0.2024(3) 0.0272(12) Uani 1 1 d . . . .
O6 O 0.2585(3) 0.5496(3) 0.2648(3) 0.0216(11) Uani 1 1 d . . . .
O7 O 0.3195(3) 0.5498(3) 0.4092(3) 0.0242(12) Uani 1 1 d . . . .
O8 O 0.1537(4) 0.5533(4) 0.4399(4) 0.0328(14) Uani 1 1 d . . . .
O9 O 0.2114(4) 0.6549(3) 0.3493(3) 0.0297(13) Uani 1 1 d . . . .
O10 O 0.0964(3) 0.5526(3) 0.2878(3) 0.0258(12) Uani 1 1 d . . . .
O11 O 0.4842(4) 0.5516(4) 0.3834(4) 0.0313(13) Uani 1 1 d . . . .
O12 O 0.3686(4) 0.6515(3) 0.3217(3) 0.0276(12) Uani 1 1 d . . . .
O13 O 0.4175(4) 0.5488(3) 0.2335(3) 0.0263(12) Uani 1 1 d . . . .
O14 O 0.1504(4) 0.6548(3) 0.2045(3) 0.0271(12) Uani 1 1 d . . . .
O15 O 0.2655(4) 0.7634(4) 0.2624(4) 0.0396(16) Uani 1 1 d . . . .
O16 O 0.3104(4) 0.6519(3) 0.1765(3) 0.0281(12) Uani 1 1 d . . . .
O17 O 0.1990(4) 0.5522(4) 0.1168(3) 0.0305(13) Uani 1 1 d . . . .
O18 O 0.3666(4) 0.5518(4) 0.0792(4) 0.0386(15) Uani 1 1 d . . . .
O19 O 0.0277(4) 0.5583(4) 0.1320(4) 0.0382(15) Uani 1 1 d . . . .
N1 N 0.3615(5) 0.3716(5) 0.5076(5) 0.0354(18) Uani 1 1 d . . . .
N2 N 0.5105(4) 0.8217(4) 0.3875(4) 0.0286(15) Uani 1 1 d . . . .
N3 N 0.0380(4) 0.8510(4) 0.1661(4) 0.0233(14) Uani 1 1 d . . . .
C1 C 0.3429(5) 0.4991(5) 0.4691(5) 0.0286(18) Uani 1 1 d . . . .
H1C H 0.3073 0.5075 0.5064 0.034 Uiso 1 1 calc R . . .
H1D H 0.4022 0.5076 0.4922 0.034 Uiso 1 1 calc R . . .
C2 C 0.2392(5) 0.4051(5) 0.4119(5) 0.0268(17) Uani 1 1 d . . . .
H2A H 0.2337 0.3547 0.3975 0.032 Uiso 1 1 calc R . . .
H2B H 0.2046 0.4130 0.4503 0.032 Uiso 1 1 calc R . . .
C3 C 0.3892(5) 0.4047(5) 0.3860(5) 0.0259(17) Uani 1 1 d . . . .
H3A H 0.4490 0.4127 0.4077 0.031 Uiso 1 1 calc R . . .
H3B H 0.3827 0.3542 0.3720 0.031 Uiso 1 1 calc R . . .
C4 C 0.3332(5) 0.4212(5) 0.4440(5) 0.0274(17) Uani 1 1 d . . . .
C5 C 0.5267(6) 0.7519(5) 0.3467(5) 0.0332(19) Uani 1 1 d . . . .
H5A H 0.5276 0.7119 0.3811 0.040 Uiso 1 1 calc R . . .
H5B H 0.4785 0.7443 0.3065 0.040 Uiso 1 1 calc R . . .
C6 C 0.6090(7) 0.7498(6) 0.3145(6) 0.044(2) Uani 1 1 d . . . .
H6A H 0.6583 0.7472 0.3544 0.053 Uiso 1 1 calc R . . .
H6B H 0.6139 0.7934 0.2860 0.053 Uiso 1 1 calc R . . .
C7 C 0.6071(8) 0.6827(7) 0.2634(6) 0.049(3) Uani 1 1 d . . . .
H7A H 0.6641 0.6752 0.2518 0.058 Uiso 1 1 calc R . . .
H7B H 0.5925 0.6405 0.2901 0.058 Uiso 1 1 calc R . . .
C8 C 0.5441(9) 0.6896(7) 0.1922(7) 0.056(3) Uani 1 1 d . . . .
H8A H 0.5470 0.6474 0.1622 0.084 Uiso 1 1 calc GR . . .
H8B H 0.5578 0.7315 0.1655 0.084 Uiso 1 1 calc GR . . .
H8C H 0.4870 0.6944 0.2031 0.084 Uiso 1 1 calc GR . . .
H1A H 0.331(10) 0.364(8) 0.534(8) 0.067 Uiso 1 1 d R . . .
H1B H 0.439(9) 0.393(8) 0.552(8) 0.067 Uiso 1 1 d R . . .
C9 C 0.5884(5) 0.8371(5) 0.4473(5) 0.0294(18) Uani 1 1 d . . . .
H9A H 0.6034 0.7932 0.4756 0.035 Uiso 1 1 calc R . . .
H9B H 0.6364 0.8495 0.4230 0.035 Uiso 1 1 calc R . . .
C10 C 0.5767(6) 0.8965(5) 0.5004(5) 0.0315(19) Uani 1 1 d . . . .
H10A H 0.5317 0.8835 0.5279 0.038 Uiso 1 1 calc R . . .
H10B H 0.5596 0.9406 0.4729 0.038 Uiso 1 1 calc R . . .
C11 C 0.6614(6) 0.9092(5) 0.5548(5) 0.035(2) Uani 1 1 d . . . .
H11A H 0.6768 0.8657 0.5838 0.042 Uiso 1 1 calc R . . .
H11B H 0.7070 0.9194 0.5269 0.042 Uiso 1 1 calc R . . .
C12 C 0.6532(7) 0.9718(6) 0.6071(6) 0.044(2) Uani 1 1 d . . . .
H12A H 0.6493 1.0163 0.5797 0.066 Uiso 1 1 calc GR . . .
H12B H 0.7027 0.9731 0.6460 0.066 Uiso 1 1 calc GR . . .
H12C H 0.6024 0.9656 0.6285 0.066 Uiso 1 1 calc GR . . .
C13 C 0.4973(6) 0.8848(5) 0.3338(5) 0.0322(19) Uani 1 1 d . . . .
H13A H 0.5453 0.8860 0.3072 0.039 Uiso 1 1 calc R . . .
H13B H 0.4992 0.9290 0.3626 0.039 Uiso 1 1 calc R . . .
C14 C 0.4148(6) 0.8846(6) 0.2772(5) 0.035(2) Uani 1 1 d . . . .
H14A H 0.3660 0.8895 0.3024 0.042 Uiso 1 1 calc R . . .
H14B H 0.4093 0.8390 0.2505 0.042 Uiso 1 1 calc R . . .
C15 C 0.4152(6) 0.9471(5) 0.2218(5) 0.033(2) Uani 1 1 d . . . .
H15A H 0.4407 0.9892 0.2487 0.040 Uiso 1 1 calc R . . .
H15B H 0.4513 0.9338 0.1861 0.040 Uiso 1 1 calc R . . .
C16 C 0.3267(6) 0.9670(6) 0.1801(6) 0.041(2) Uani 1 1 d . . . .
H16A H 0.3324 0.9958 0.1374 0.062 Uiso 1 1 calc GR . . .
H16B H 0.2966 0.9941 0.2123 0.062 Uiso 1 1 calc GR . . .
H16C H 0.2952 0.9238 0.1641 0.062 Uiso 1 1 calc GR . . .
C17 C 0.4289(5) 0.8110(5) 0.4199(5) 0.0290(18) Uani 1 1 d . . . .
H17A H 0.4142 0.8568 0.4404 0.035 Uiso 1 1 calc R . . .
H17B H 0.3827 0.7987 0.3796 0.035 Uiso 1 1 calc R . . .
C18 C 0.4326(6) 0.7537(5) 0.4802(5) 0.0322(19) Uani 1 1 d . . . .
H18A H 0.4800 0.7638 0.5204 0.039 Uiso 1 1 calc R . . .
H18B H 0.4419 0.7066 0.4598 0.039 Uiso 1 1 calc R . . .
C19 C 0.3479(7) 0.7541(6) 0.5097(6) 0.042(2) Uani 1 1 d . . . .
H19A H 0.3407 0.8009 0.5318 0.050 Uiso 1 1 calc R . . .
H19B H 0.3008 0.7475 0.4684 0.050 Uiso 1 1 calc R . . .
C20 C 0.3431(8) 0.6971(6) 0.5660(6) 0.047(3) Uani 1 1 d . . . .
H20A H 0.3351 0.6510 0.5418 0.071 Uiso 1 1 calc GR . . .
H20B H 0.2956 0.7068 0.5910 0.071 Uiso 1 1 calc GR . . .
H20C H 0.3956 0.6967 0.6017 0.071 Uiso 1 1 calc GR . . .
C21 C 0.1017(5) 0.8506(5) 0.2391(5) 0.0258(17) Uani 1 1 d . . . .
H21 H 0.107(6) 0.787(6) 0.250(6) 0.031 Uiso 1 1 d R . . .
C22 C 0.0801(6) 0.8966(5) 0.3017(5) 0.0286(17) Uani 1 1 d . . . .
H22A H 0.0282 0.8788 0.3172 0.034 Uiso 1 1 calc R . . .
H22B H 0.0703 0.9462 0.2851 0.034 Uiso 1 1 calc R . . .
C23 C 0.1554(6) 0.8932(6) 0.3668(5) 0.036(2) Uani 1 1 d . . . .
H23A H 0.1647 0.8432 0.3821 0.043 Uiso 1 1 calc R . . .
H23B H 0.2069 0.9099 0.3499 0.043 Uiso 1 1 calc R . . .
C24 C 0.1429(8) 0.9367(6) 0.4326(6) 0.047(3) Uani 1 1 d . . . .
H24A H 0.1290 0.9856 0.4174 0.070 Uiso 1 1 calc GR . . .
H24B H 0.1948 0.9362 0.4690 0.070 Uiso 1 1 calc GR . . .
H24C H 0.0967 0.9165 0.4540 0.070 Uiso 1 1 calc GR . . .
C25 C 0.0187(5) 0.9284(4) 0.1404(5) 0.0235(16) Uani 1 1 d . . . .
H25A H -0.0118 0.9520 0.1755 0.028 Uiso 1 1 calc R . . .
H25B H -0.0195 0.9273 0.0926 0.028 Uiso 1 1 calc R . . .
C26 C 0.0972(5) 0.9736(5) 0.1327(5) 0.0281(17) Uani 1 1 d . . . .
H26A H 0.1327 0.9800 0.1813 0.034 Uiso 1 1 calc R . . .
H26B H 0.1311 0.9485 0.1012 0.034 Uiso 1 1 calc R . . .
C27 C 0.0708(6) 1.0461(5) 0.0996(5) 0.0317(19) Uani 1 1 d . . . .
H27A H 0.0331 1.0696 0.1289 0.038 Uiso 1 1 calc R . . .
H27B H 0.0391 1.0398 0.0494 0.038 Uiso 1 1 calc R . . .
C28 C 0.1497(6) 1.0941(5) 0.0974(6) 0.036(2) Uani 1 1 d . . . .
H28A H 0.1875 1.0705 0.0692 0.053 Uiso 1 1 calc GR . . .
H28B H 0.1794 1.1024 0.1473 0.053 Uiso 1 1 calc GR . . .
H28C H 0.1314 1.1395 0.0745 0.053 Uiso 1 1 calc GR . . .
C29 C 0.0815(5) 0.8092(5) 0.1099(5) 0.0247(16) Uani 1 1 d . . . .
H29A H 0.1381 0.8297 0.1102 0.030 Uiso 1 1 calc R . . .
H29B H 0.0895 0.7594 0.1265 0.030 Uiso 1 1 calc R . . .
C30 C 0.0333(6) 0.8095(5) 0.0314(5) 0.0297(18) Uani 1 1 d . . . .
H30A H 0.0278 0.8588 0.0133 0.036 Uiso 1 1 calc R . . .
H30B H -0.0241 0.7905 0.0307 0.036 Uiso 1 1 calc R . . .
C31 C 0.0778(7) 0.7648(6) -0.0194(5) 0.043(2) Uani 1 1 d . . . .
H31A H 0.0820 0.7151 -0.0021 0.052 Uiso 1 1 calc R . . .
H31B H 0.1358 0.7829 -0.0179 0.052 Uiso 1 1 calc R . . .
C32 C 0.0290(8) 0.7671(6) -0.0998(5) 0.043(2) Uani 1 1 d . . . .
H32A H 0.0568 0.7359 -0.1303 0.065 Uiso 1 1 calc GR . . .
H32B H 0.0288 0.8157 -0.1183 0.065 Uiso 1 1 calc GR . . .
H32C H -0.0291 0.7513 -0.1011 0.065 Uiso 1 1 calc GR . . .
C33 C -0.0465(5) 0.8156(4) 0.1745(5) 0.0243(16) Uani 1 1 d . . . .
H33A H -0.0669 0.8381 0.2162 0.029 Uiso 1 1 calc R . . .
H33B H -0.0883 0.8259 0.1301 0.029 Uiso 1 1 calc R . . .
C34 C -0.0440(5) 0.7347(5) 0.1866(5) 0.0272(17) Uani 1 1 d . . . .
H34A H 0.0004 0.7227 0.2287 0.033 Uiso 1 1 calc R . . .
H34B H -0.0306 0.7106 0.1429 0.033 Uiso 1 1 calc R . . .
C35 C -0.1319(6) 0.7088(5) 0.2017(5) 0.0317(19) Uani 1 1 d . . . .
H35A H -0.1411 0.7274 0.2494 0.038 Uiso 1 1 calc R . . .
H35B H -0.1770 0.7277 0.1635 0.038 Uiso 1 1 calc R . . .
C36 C -0.1374(6) 0.6264(5) 0.2023(6) 0.037(2) Uani 1 1 d . . . .
H36A H -0.1341 0.6081 0.1536 0.055 Uiso 1 1 calc GR . . .
H36B H -0.1909 0.6119 0.2160 0.055 Uiso 1 1 calc GR . . .
H36C H -0.0905 0.6074 0.2377 0.055 Uiso 1 1 calc GR . . .
N4 N 0.1925(8) 0.2692(7) 0.0070(8) 0.069(3) Uani 1 1 d . . . .
C37 C 0.1178(8) 0.3874(7) 0.0347(6) 0.049(3) Uani 1 1 d . . . .
H37A H 0.0811 0.4031 -0.0100 0.074 Uiso 1 1 calc GR . . .
H37B H 0.1600 0.4239 0.0510 0.074 Uiso 1 1 calc GR . . .
H37C H 0.0839 0.3793 0.0728 0.074 Uiso 1 1 calc GR . . .
C38 C 0.1607(7) 0.3206(6) 0.0203(6) 0.041(2) Uani 1 1 d . . . .

loop_
_atom_site_aniso_label
_atom_site_aniso_U_11
_atom_site_aniso_U_22
_atom_site_aniso_U_33
_atom_site_aniso_U_23
_atom_site_aniso_U_13
_atom_site_aniso_U_12
Mo1 0.0175(5) 0.0212(5) 0.0251(5) 0.0004(4) 0.0035(4) 0.0007(4)
Mo2 0.0153(4) 0.0285(5) 0.0247(4) -0.0024(3) 0.0040(3) -0.0003(3)
Mo3 0.0199(5) 0.0319(6) 0.0354(6) 0.0023(5) 0.0015(4) -0.0002(4)
Mo4 0.0218(5) 0.0206(5) 0.0465(6) 0.0005(4) 0.0008(4) 0.0025(3)
Mo5 0.0256(4) 0.0335(4) 0.0266(4) 0.0036(3) 0.0085(3) 0.0025(3)
Mo6 0.0144(3) 0.0284(4) 0.0271(4) 0.0008(3) -0.0027(3) 0.0012(3)
V1 0.0175(5) 0.0212(5) 0.0251(5) 0.0004(4) 0.0035(4) 0.0007(4)
V2 0.0153(4) 0.0285(5) 0.0247(4) -0.0024(3) 0.0040(3) -0.0003(3)
V3 0.0199(5) 0.0319(6) 0.0354(6) 0.0023(5) 0.0015(4) -0.0002(4)
V4 0.0218(5) 0.0206(5) 0.0465(6) 0.0005(4) 0.0008(4) 0.0025(3)
V5 0.0256(4) 0.0335(4) 0.0266(4) 0.0036(3) 0.0085(3) 0.0025(3)
V6 0.0144(3) 0.0284(4) 0.0271(4) 0.0008(3) -0.0027(3) 0.0012(3)
O1 0.033(3) 0.033(4) 0.041(4) -0.008(3) 0.009(3) -0.005(3)
O2 0.018(3) 0.024(3) 0.026(3) 0.002(2) 0.004(2) -0.001(2)
O3 0.018(3) 0.026(3) 0.029(3) 0.004(2) 0.003(2) -0.001(2)
O4 0.028(3) 0.030(3) 0.029(3) -0.003(2) 0.006(2) 0.001(2)
O5 0.024(3) 0.029(3) 0.028(3) -0.001(2) 0.000(2) 0.000(2)
O6 0.013(2) 0.026(3) 0.025(3) -0.001(2) 0.002(2) 0.001(2)
O7 0.017(3) 0.031(3) 0.023(3) 0.000(2) 0.000(2) -0.003(2)
O8 0.025(3) 0.037(4) 0.037(3) -0.003(3) 0.006(3) -0.001(3)
O9 0.024(3) 0.027(3) 0.038(3) -0.006(3) 0.006(2) 0.001(2)
O10 0.015(3) 0.027(3) 0.035(3) 0.002(2) 0.004(2) -0.001(2)
O11 0.021(3) 0.037(3) 0.034(3) 0.004(3) 0.001(2) -0.004(2)
O12 0.021(3) 0.026(3) 0.035(3) 0.000(2) 0.002(2) -0.005(2)
O13 0.019(3) 0.030(3) 0.032(3) 0.006(2) 0.008(2) 0.003(2)
O14 0.018(3) 0.025(3) 0.036(3) 0.005(2) 0.001(2) 0.008(2)
O15 0.021(3) 0.028(3) 0.068(5) -0.005(3) 0.005(3) 0.000(2)
O16 0.019(3) 0.030(3) 0.035(3) 0.007(2) 0.004(2) 0.001(2)
O17 0.028(3) 0.039(4) 0.023(3) 0.002(2) -0.001(2) 0.002(3)
O18 0.036(4) 0.045(4) 0.037(4) 0.004(3) 0.015(3) 0.006(3)
O19 0.027(3) 0.044(4) 0.040(4) -0.002(3) -0.005(3) 0.003(3)
N1 0.027(4) 0.045(5) 0.033(4) 0.016(4) 0.002(3) 0.004(3)
N2 0.021(3) 0.034(4) 0.030(4) 0.000(3) 0.002(3) -0.006(3)
N3 0.019(3) 0.027(3) 0.024(3) 0.002(3) 0.003(3) 0.006(3)
C1 0.020(4) 0.037(5) 0.026(4) 0.003(3) -0.001(3) -0.005(3)
C2 0.021(4) 0.031(4) 0.027(4) 0.006(3) 0.001(3) -0.003(3)
C3 0.019(4) 0.026(4) 0.031(4) 0.009(3) 0.001(3) 0.006(3)
C4 0.023(4) 0.028(4) 0.029(4) 0.007(3) 0.001(3) 0.001(3)
C5 0.032(5) 0.035(5) 0.034(5) -0.003(4) 0.010(4) -0.007(4)
C6 0.034(5) 0.051(6) 0.048(6) -0.011(5) 0.009(4) 0.001(5)
C7 0.049(6) 0.052(7) 0.051(6) -0.015(5) 0.023(5) -0.004(5)
C8 0.069(8) 0.056(7) 0.047(6) -0.010(5) 0.021(6) -0.010(6)
C9 0.024(4) 0.032(5) 0.033(4) -0.004(4) 0.005(3) -0.005(3)
C10 0.031(4) 0.031(5) 0.033(4) -0.001(4) 0.005(4) -0.003(4)
C11 0.032(5) 0.031(5) 0.039(5) -0.004(4) -0.001(4) 0.001(4)
C12 0.046(6) 0.043(6) 0.039(5) -0.007(4) -0.003(4) -0.004(5)
C13 0.028(4) 0.035(5) 0.034(5) 0.000(4) 0.004(4) -0.012(4)
C14 0.028(4) 0.045(5) 0.032(4) 0.004(4) 0.002(4) -0.012(4)
C15 0.027(4) 0.039(5) 0.033(5) 0.006(4) 0.004(4) -0.004(4)
C16 0.033(5) 0.052(6) 0.038(5) -0.008(5) 0.002(4) -0.005(4)
C17 0.022(4) 0.034(5) 0.031(4) -0.003(4) 0.006(3) -0.006(3)
C18 0.034(5) 0.028(4) 0.036(5) 0.002(4) 0.008(4) -0.003(4)
C19 0.044(6) 0.039(5) 0.047(6) 0.005(4) 0.021(5) 0.003(4)
C20 0.052(7) 0.045(6) 0.050(6) 0.003(5) 0.023(5) -0.008(5)
C21 0.023(4) 0.028(4) 0.024(4) 0.001(3) 0.000(3) 0.003(3)
C22 0.031(4) 0.027(4) 0.027(4) 0.001(3) 0.003(3) 0.001(3)
C23 0.032(5) 0.040(5) 0.034(5) 0.002(4) 0.001(4) -0.002(4)
C24 0.061(7) 0.046(6) 0.029(5) -0.006(4) -0.002(5) 0.000(5)
C25 0.022(4) 0.021(4) 0.026(4) 0.000(3) 0.002(3) 0.007(3)
C26 0.023(4) 0.028(4) 0.033(4) 0.007(3) 0.007(3) 0.009(3)
C27 0.033(5) 0.025(4) 0.036(5) 0.007(4) 0.004(4) 0.002(4)
C28 0.038(5) 0.030(5) 0.040(5) 0.009(4) 0.010(4) 0.003(4)
C29 0.019(4) 0.026(4) 0.030(4) -0.001(3) 0.006(3) 0.005(3)
C30 0.029(4) 0.029(4) 0.032(4) 0.002(3) 0.008(3) 0.002(3)
C31 0.051(6) 0.044(6) 0.033(5) -0.004(4) 0.005(4) 0.019(5)
C32 0.063(7) 0.035(5) 0.032(5) -0.004(4) 0.008(5) 0.013(5)
C33 0.017(4) 0.024(4) 0.032(4) -0.001(3) 0.005(3) 0.006(3)
C34 0.021(4) 0.029(4) 0.031(4) 0.002(3) 0.004(3) 0.002(3)
C35 0.027(4) 0.034(5) 0.036(5) -0.002(4) 0.010(4) 0.000(4)
C36 0.032(5) 0.035(5) 0.042(5) -0.001(4) 0.006(4) -0.005(4)
N4 0.062(7) 0.059(7) 0.090(9) 0.000(6) 0.019(6) -0.015(6)
C37 0.057(7) 0.052(7) 0.041(6) -0.008(5) 0.015(5) -0.013(5)
C38 0.041(6) 0.037(6) 0.044(6) 0.001(4) 0.005(4) -0.011(5)

loop_
_atom_type_symbol
_atom_type_description
_atom_type_scat_dispersion_real
_atom_type_scat_dispersion_imag
_atom_type_scat_source
C C 0.0181 0.0091 'International Tables Vol C Tables 4.2.6.8 and 6.1.1.4'
H H 0.0000 0.0000 'International Tables Vol C Tables 4.2.6.8 and 6.1.1.4'
Mo Mo -0.0483 2.7339 'International Tables Vol C Tables 4.2.6.8 and 6.1.1.4'
N N 0.0311 0.0180 'International Tables Vol C Tables 4.2.6.8 and 6.1.1.4'
O O 0.0492 0.0322 'International Tables Vol C Tables 4.2.6.8 and 6.1.1.4'
V V 0.0687 2.1097 'International Tables Vol C Tables 4.2.6.8 and 6.1.1.4'

loop_
_geom_angle_atom_site_label_1
_geom_angle_atom_site_label_2
_geom_angle_atom_site_label_3
_geom_angle
O1 Mo1 O2 95.3(3)
O1 Mo1 O3 96.8(3)
O1 Mo1 O4 105.8(3)
O1 Mo1 O5 105.2(3)
O1 Mo1 O6 168.8(3)
O2 Mo1 O6 75.7(2)
O3 Mo1 O2 80.9(2)
O3 Mo1 O6 75.4(2)
O4 Mo1 O2 157.1(3)
O4 Mo1 O3 87.8(3)
O4 Mo1 O5 95.7(3)
O4 Mo1 O6 82.2(2)
O5 Mo1 O2 87.0(2)
O5 Mo1 O3 155.8(3)
O5 Mo1 O6 81.4(2)
O2 Mo2 O6 75.1(2)
O7 Mo2 O2 79.8(2)
O7 Mo2 O6 75.6(2)
O8 Mo2 O2 94.6(3)
O8 Mo2 O6 167.3(3)
O8 Mo2 O7 95.5(3)
O8 Mo2 O9 106.6(3)
O8 Mo2 O10 105.4(3)
O9 Mo2 O2 156.3(2)
O9 Mo2 O6 82.5(2)
O9 Mo2 O7 87.6(3)
O9 Mo2 O10 97.6(3)
O10 Mo2 O2 86.6(2)
O10 Mo2 O6 81.7(2)
O10 Mo2 O7 155.9(2)
O3 Mo3 O6 75.8(2)
O7 Mo3 O3 82.2(2)
O7 Mo3 O6 76.5(2)
O11 Mo3 O3 97.6(3)
O11 Mo3 O6 170.6(3)
O11 Mo3 O7 96.1(3)
O11 Mo3 O12 104.4(3)
O11 Mo3 O13 105.2(3)
O12 Mo3 O3 156.8(2)
O12 Mo3 O6 81.4(2)
O12 Mo3 O7 88.1(3)
O12 Mo3 O13 95.0(3)
O13 Mo3 O3 86.2(3)
O13 Mo3 O6 81.3(2)
O13 Mo3 O7 156.9(2)
O9 Mo4 O6 76.2(2)
O12 Mo4 O6 76.7(2)
O12 Mo4 O9 84.9(3)
O14 Mo4 O6 78.2(2)
O14 Mo4 O9 86.0(3)
O14 Mo4 O12 154.8(3)
O15 Mo4 O6 176.3(3)
O15 Mo4 O9 100.7(3)
O15 Mo4 O12 101.0(3)
O15 Mo4 O14 103.8(3)
O15 Mo4 O16 103.6(3)
O16 Mo4 O6 79.4(2)
O16 Mo4 O9 155.6(3)
O16 Mo4 O12 89.0(3)
O16 Mo4 O14 89.7(3)
O4 Mo5 O6 75.5(2)
O13 Mo5 O4 87.0(3)
O13 Mo5 O6 76.6(2)
O13 Mo5 O16 88.9(3)
O13 Mo5 O17 152.8(2)
O16 Mo5 O4 153.1(3)
O16 Mo5 O6 77.7(2)
O16 Mo5 O17 87.4(3)
O17 Mo5 O4 84.2(3)
O17 Mo5 O6 76.4(2)
O18 Mo5 O4 102.3(3)
O18 Mo5 O6 177.8(3)
O18 Mo5 O13 103.3(3)
O18 Mo5 O16 104.6(3)
O18 Mo5 O17 103.7(3)
O5 Mo6 O6 75.8(2)
O5 Mo6 O10 82.9(2)
O10 Mo6 O6 75.4(2)
O14 Mo6 O5 153.7(2)
O14 Mo6 O6 78.2(2)
O14 Mo6 O10 86.5(3)
O17 Mo6 O5 88.2(3)
O17 Mo6 O6 78.8(2)
O17 Mo6 O10 154.0(2)
O17 Mo6 O14 91.0(3)
O19 Mo6 O5 102.5(3)
O19 Mo6 O6 177.5(3)
O19 Mo6 O10 102.7(3)
O19 Mo6 O14 103.3(3)
O19 Mo6 O17 103.1(3)
O1 V1 O2 95.3(3)
O1 V1 O3 96.8(3)
O1 V1 O4 105.8(3)
O1 V1 O5 105.2(3)
O1 V1 O6 168.8(3)
O2 V1 O6 75.7(2)
O3 V1 O2 80.9(2)
O3 V1 O6 75.4(2)
O4 V1 O2 157.1(3)
O4 V1 O3 87.8(3)
O4 V1 O5 95.7(3)
O4 V1 O6 82.2(2)
O5 V1 O2 87.0(2)
O5 V1 O3 155.8(3)
O5 V1 O6 81.4(2)
O2 V2 O6 75.1(2)
O7 V2 O2 79.8(2)
O7 V2 O6 75.6(2)
O8 V2 O2 94.6(3)
O8 V2 O6 167.3(3)
O8 V2 O7 95.5(3)
O8 V2 O9 106.6(3)
O8 V2 O10 105.4(3)
O9 V2 O2 156.3(2)
O9 V2 O6 82.5(2)
O9 V2 O7 87.6(3)
O9 V2 O10 97.6(3)
O10 V2 O2 86.6(2)
O10 V2 O6 81.7(2)
O10 V2 O7 155.9(2)
O3 V3 O6 75.8(2)
O7 V3 O3 82.2(2)
O7 V3 O6 76.5(2)
O11 V3 O3 97.6(3)
O11 V3 O6 170.6(3)
O11 V3 O7 96.1(3)
O11 V3 O12 104.4(3)
O11 V3 O13 105.2(3)
O12 V3 O3 156.8(2)
O12 V3 O6 81.4(2)
O12 V3 O7 88.1(3)
O12 V3 O13 95.0(3)
O13 V3 O3 86.2(3)
O13 V3 O6 81.3(2)
O13 V3 O7 156.9(2)
O9 V4 O6 76.2(2)
O12 V4 O6 76.7(2)
O12 V4 O9 84.9(3)
O14 V4 O6 78.2(2)
O14 V4 O9 86.0(3)
O14 V4 O12 154.8(3)
O15 V4 O6 176.3(3)
O15 V4 O9 100.7(3)
O15 V4 O12 101.0(3)
O15 V4 O14 103.8(3)
O15 V4 O16 103.6(3)
O16 V4 O6 79.4(2)
O16 V4 O9 155.6(3)
O16 V4 O12 89.0(3)
O16 V4 O14 89.7(3)
O4 V5 O6 75.5(2)
O13 V5 O4 87.0(3)
O13 V5 O6 76.6(2)
O13 V5 O16 88.9(3)
O13 V5 O17 152.8(2)
O16 V5 O4 153.1(3)
O16 V5 O6 77.7(2)
O16 V5 O17 87.4(3)
O17 V5 O4 84.2(3)
O17 V5 O6 76.4(2)
O18 V5 O4 102.3(3)
O18 V5 O6 177.8(3)
O18 V5 O13 103.3(3)
O18 V5 O16 104.6(3)
O18 V5 O17 103.7(3)
O5 V6 O6 75.8(2)
O5 V6 O10 82.9(2)
O10 V6 O6 75.4(2)
O14 V6 O5 153.7(2)
O14 V6 O6 78.2(2)
O14 V6 O10 86.5(3)
O17 V6 O5 88.2(3)
O17 V6 O6 78.8(2)
O17 V6 O10 154.0(2)
O17 V6 O14 91.0(3)
O19 V6 O5 102.5(3)
O19 V6 O6 177.5(3)
O19 V6 O10 102.7(3)
O19 V6 O14 103.3(3)
O19 V6 O17 103.1(3)
C2 O2 Mo1 118.2(5)
C2 O2 Mo2 120.6(5)
C2 O2 V1 118.2(5)
C2 O2 V2 120.6(5)
C3 O3 Mo1 118.5(5)
C3 O3 Mo3 118.9(5)
C3 O3 V1 118.5(5)
C3 O3 V3 118.9(5)
C1 O7 Mo2 119.0(5)
C1 O7 Mo3 119.2(5)
C1 O7 V2 119.0(5)
C1 O7 V3 119.2(5)
C4 N1 H1A 118(10)
C4 N1 H1B 113(6)
H1A N1 H1B 106(10)
C9 N2 C5 108.9(7)
C9 N2 C17 112.3(7)
C13 N2 C5 110.5(7)
C13 N2 C9 108.7(7)
C13 N2 C17 108.8(7)
C17 N2 C5 107.6(7)
C21 N3 C29 106.0(6)
C25 N3 C21 109.9(6)
C25 N3 C29 110.9(6)
C33 N3 C21 111.6(6)
C33 N3 C25 107.7(6)
C33 N3 C29 110.7(6)
O7 C1 H1C 108.9
O7 C1 H1D 108.9
O7 C1 C4 113.2(7)
H1C C1 H1D 107.8
C4 C1 H1C 108.9
C4 C1 H1D 108.9
O2 C2 H2A 109.0
O2 C2 H2B 109.0
O2 C2 C4 112.8(7)
H2A C2 H2B 107.8
C4 C2 H2A 109.0
C4 C2 H2B 109.0
O3 C3 H3A 109.1
O3 C3 H3B 109.1
O3 C3 C4 112.4(6)
H3A C3 H3B 107.9
C4 C3 H3A 109.1
C4 C3 H3B 109.1
N1 C4 C1 110.6(7)
N1 C4 C2 108.6(7)
N1 C4 C3 106.7(7)
C1 C4 C2 110.0(7)
C1 C4 C3 111.1(7)
C3 C4 C2 109.8(7)
N2 C5 H5A 108.3
N2 C5 H5B 108.3
H5A C5 H5B 107.4
C6 C5 N2 115.8(8)
C6 C5 H5A 108.3
C6 C5 H5B 108.3
C5 C6 H6A 109.9
C5 C6 H6B 109.9
C5 C6 C7 109.0(9)
H6A C6 H6B 108.3
C7 C6 H6A 109.9
C7 C6 H6B 109.9
C6 C7 H7A 108.9
C6 C7 H7B 108.9
H7A C7 H7B 107.8
C8 C7 C6 113.1(10)
C8 C7 H7A 108.9
C8 C7 H7B 108.9
C7 C8 H8A 109.5
C7 C8 H8B 109.5
C7 C8 H8C 109.5
H8A C8 H8B 109.5
H8A C8 H8C 109.5
H8B C8 H8C 109.5
N2 C9 H9A 108.5
N2 C9 H9B 108.5
H9A C9 H9B 107.5
C10 C9 N2 115.2(7)
C10 C9 H9A 108.5
C10 C9 H9B 108.5
C9 C10 H10A 109.7
C9 C10 H10B 109.7
C9 C10 C11 109.8(8)
H10A C10 H10B 108.2
C11 C10 H10A 109.7
C11 C10 H10B 109.7
C10 C11 H11A 109.4
C10 C11 H11B 109.4
H11A C11 H11B 108.0
C12 C11 C10 111.1(8)
C12 C11 H11A 109.4
C12 C11 H11B 109.4
C11 C12 H12A 109.5
C11 C12 H12B 109.5
C11 C12 H12C 109.5
H12A C12 H12B 109.5
H12A C12 H12C 109.5
H12B C12 H12C 109.5
N2 C13 H13A 108.2
N2 C13 H13B 108.2
N2 C13 C14 116.4(7)
H13A C13 H13B 107.4
C14 C13 H13A 108.2
C14 C13 H13B 108.2
C13 C14 H14A 109.6
C13 C14 H14B 109.6
C13 C14 C15 110.2(7)
H14A C14 H14B 108.1
C15 C14 H14A 109.6
C15 C14 H14B 109.6
C14 C15 H15A 108.8
C14 C15 H15B 108.8
H15A C15 H15B 107.7
C16 C15 C14 113.8(8)
C16 C15 H15A 108.8
C16 C15 H15B 108.8
C15 C16 H16A 109.5
C15 C16 H16B 109.5
C15 C16 H16C 109.5
H16A C16 H16B 109.5
H16A C16 H16C 109.5
H16B C16 H16C 109.5
N2 C17 H17A 108.2
N2 C17 H17B 108.2
H17A C17 H17B 107.4
C18 C17 N2 116.3(7)
C18 C17 H17A 108.2
C18 C17 H17B 108.2
C17 C18 H18A 109.9
C17 C18 H18B 109.9
C17 C18 C19 109.0(8)
H18A C18 H18B 108.3
C19 C18 H18A 109.9
C19 C18 H18B 109.9
C18 C19 H19A 108.9
C18 C19 H19B 108.9
H19A C19 H19B 107.7
C20 C19 C18 113.2(9)
C20 C19 H19A 108.9
C20 C19 H19B 108.9
C19 C20 H20A 109.5
C19 C20 H20B 109.5
C19 C20 H20C 109.5
H20A C20 H20B 109.5
H20A C20 H20C 109.5
H20B C20 H20C 109.5
N3 C21 H21 100(5)
C22 C21 N3 117.1(7)
C22 C21 H21 116(5)
C21 C22 H22A 110.0
C21 C22 H22B 110.0
C21 C22 C23 108.4(7)
H22A C22 H22B 108.4
C23 C22 H22A 110.0
C23 C22 H22B 110.0
C22 C23 H23A 108.7
C22 C23 H23B 108.7
H23A C23 H23B 107.6
C24 C23 C22 114.1(9)
C24 C23 H23A 108.7
C24 C23 H23B 108.7
C23 C24 H24A 109.5
C23 C24 H24B 109.5
C23 C24 H24C 109.5
H24A C24 H24B 109.5
H24A C24 H24C 109.5
H24B C24 H24C 109.5
N3 C25 H25A 108.5
N3 C25 H25B 108.5
N3 C25 C26 115.0(6)
H25A C25 H25B 107.5
C26 C25 H25A 108.5
C26 C25 H25B 108.5
C25 C26 H26A 109.5
C25 C26 H26B 109.5
H26A C26 H26B 108.1
C27 C26 C25 110.8(7)
C27 C26 H26A 109.5
C27 C26 H26B 109.5
C26 C27 H27A 109.4
C26 C27 H27B 109.4
C26 C27 C28 111.0(8)
H27A C27 H27B 108.0
C28 C27 H27A 109.4
C28 C27 H27B 109.4
C27 C28 H28A 109.5
C27 C28 H28B 109.5
C27 C28 H28C 109.5
H28A C28 H28B 109.5
H28A C28 H28C 109.5
H28B C28 H28C 109.5
N3 C29 H29A 108.5
N3 C29 H29B 108.5
H29A C29 H29B 107.5
C30 C29 N3 115.0(6)
C30 C29 H29A 108.5
C30 C29 H29B 108.5
C29 C30 H30A 109.3
C29 C30 H30B 109.3
C29 C30 C31 111.8(7)
H30A C30 H30B 107.9
C31 C30 H30A 109.3
C31 C30 H30B 109.3
C30 C31 H31A 109.4
C30 C31 H31B 109.4
C30 C31 C32 111.2(8)
H31A C31 H31B 108.0
C32 C31 H31A 109.4
C32 C31 H31B 109.4
C31 C32 H32A 109.5
C31 C32 H32B 109.5
C31 C32 H32C 109.5
H32A C32 H32B 109.5
H32A C32 H32C 109.5
H32B C32 H32C 109.5
N3 C33 H33A 108.3
N3 C33 H33B 108.3
H33A C33 H33B 107.4
C34 C33 N3 116.1(6)
C34 C33 H33A 108.3
C34 C33 H33B 108.3
C33 C34 H34A 109.8
C33 C34 H34B 109.8
C33 C34 C35 109.5(7)
H34A C34 H34B 108.2
C35 C34 H34A 109.8
C35 C34 H34B 109.8
C34 C35 H35A 109.3
C34 C35 H35B 109.3
H35A C35 H35B 108.0
C36 C35 C34 111.5(8)
C36 C35 H35A 109.3
C36 C35 H35B 109.3
C35 C36 H36A 109.5
C35 C36 H36B 109.5
C35 C36 H36C 109.5
H36A C36 H36B 109.5
H36A C36 H36C 109.5
H36B C36 H36C 109.5
H37A C37 H37B 109.5
H37A C37 H37C 109.5
H37B C37 H37C 109.5
C38 C37 H37A 109.5
C38 C37 H37B 109.5
C38 C37 H37C 109.5
N4 C38 C37 177.9(14)

loop_
_geom_bond_atom_site_label_1
_geom_bond_atom_site_label_2
_geom_bond_distance
Mo1 O1 1.614(7)
Mo1 O2 2.067(6)
Mo1 O3 2.063(6)
Mo1 O4 1.818(6)
Mo1 O5 1.830(6)
Mo1 O6 2.225(6)
Mo2 O2 2.100(6)
Mo2 O6 2.224(5)
Mo2 O7 2.080(5)
Mo2 O8 1.646(6)
Mo2 O9 1.797(6)
Mo2 O10 1.825(6)
Mo3 O3 2.034(6)
Mo3 O6 2.231(5)
Mo3 O7 2.028(6)
Mo3 O11 1.615(6)
Mo3 O12 1.803(6)
Mo3 O13 1.847(6)
Mo4 O6 2.330(6)
Mo4 O9 1.972(6)
Mo4 O12 1.908(6)
Mo4 O14 1.908(6)
Mo4 O15 1.632(7)
Mo4 O16 1.870(6)
Mo5 O4 1.952(6)
Mo5 O6 2.384(5)
Mo5 O13 1.883(6)
Mo5 O16 1.887(6)
Mo5 O17 1.949(6)
Mo5 O18 1.668(7)
Mo6 O5 1.952(6)
Mo6 O6 2.346(5)
Mo6 O10 1.988(6)
Mo6 O14 1.889(6)
Mo6 O17 1.868(6)
Mo6 O19 1.666(6)
V1 O1 1.614(7)
V1 O2 2.067(6)
V1 O3 2.063(6)
V1 O4 1.818(6)
V1 O5 1.830(6)
V1 O6 2.225(6)
V2 O2 2.100(6)
V2 O6 2.224(5)
V2 O7 2.080(5)
V2 O8 1.646(6)
V2 O9 1.797(6)
V2 O10 1.825(6)
V3 O3 2.034(6)
V3 O6 2.231(5)
V3 O7 2.028(6)
V3 O11 1.615(6)
V3 O12 1.803(6)
V3 O13 1.847(6)
V4 O6 2.330(6)
V4 O9 1.972(6)
V4 O12 1.908(6)
V4 O14 1.908(6)
V4 O15 1.632(7)
V4 O16 1.870(6)
V5 O4 1.952(6)
V5 O6 2.384(5)
V5 O13 1.883(6)
V5 O16 1.887(6)
V5 O17 1.949(6)
V5 O18 1.668(7)
V6 O5 1.952(6)
V6 O6 2.346(5)
V6 O10 1.988(6)
V6 O14 1.889(6)
V6 O17 1.868(6)
V6 O19 1.666(6)
O2 C2 1.423(10)
O3 C3 1.432(9)
O7 C1 1.439(10)
N1 C4 1.485(11)
N1 H1A 0.75(15)
N1 H1B 1.39(14)
N2 C5 1.535(12)
N2 C9 1.520(11)
N2 C13 1.514(12)
N2 C17 1.521(11)
N3 C21 1.522(10)
N3 C25 1.522(10)
N3 C29 1.540(10)
N3 C33 1.518(10)
C1 H1C 0.9700
C1 H1D 0.9700
C1 C4 1.513(13)
C2 H2A 0.9700
C2 H2B 0.9700
C2 C4 1.527(11)
C3 H3A 0.9700
C3 H3B 0.9700
C3 C4 1.525(12)
C5 H5A 0.9700
C5 H5B 0.9700
C5 C6 1.519(13)
C6 H6A 0.9700
C6 H6B 0.9700
C6 C7 1.551(15)
C7 H7A 0.9700
C7 H7B 0.9700
C7 C8 1.498(17)
C8 H8A 0.9600
C8 H8B 0.9600
C8 H8C 0.9600
C9 H9A 0.9700
C9 H9B 0.9700
C9 C10 1.498(12)
C10 H10A 0.9700
C10 H10B 0.9700
C10 C11 1.538(12)
C11 H11A 0.9700
C11 H11B 0.9700
C11 C12 1.522(14)
C12 H12A 0.9600
C12 H12B 0.9600
C12 H12C 0.9600
C13 H13A 0.9700
C13 H13B 0.9700
C13 C14 1.515(12)
C14 H14A 0.9700
C14 H14B 0.9700
C14 C15 1.536(13)
C15 H15A 0.9700
C15 H15B 0.9700
C15 C16 1.516(13)
C16 H16A 0.9600
C16 H16B 0.9600
C16 H16C 0.9600
C17 H17A 0.9700
C17 H17B 0.9700
C17 C18 1.521(12)
C18 H18A 0.9700
C18 H18B 0.9700
C18 C19 1.528(13)
C19 H19A 0.9700
C19 H19B 0.9700
C19 C20 1.484(14)
C20 H20A 0.9600
C20 H20B 0.9600
C20 H20C 0.9600
C21 H21 1.20(10)
C21 C22 1.512(12)
C22 H22A 0.9700
C22 H22B 0.9700
C22 C23 1.528(12)
C23 H23A 0.9700
C23 H23B 0.9700
C23 C24 1.488(14)
C24 H24A 0.9600
C24 H24B 0.9600
C24 H24C 0.9600
C25 H25A 0.9700
C25 H25B 0.9700
C25 C26 1.523(12)
C26 H26A 0.9700
C26 H26B 0.9700
C26 C27 1.502(11)
C27 H27A 0.9700
C27 H27B 0.9700
C27 C28 1.537(13)
C28 H28A 0.9600
C28 H28B 0.9600
C28 H28C 0.9600
C29 H29A 0.9700
C29 H29B 0.9700
C29 C30 1.499(12)
C30 H30A 0.9700
C30 H30B 0.9700
C30 C31 1.506(13)
C31 H31A 0.9700
C31 H31B 0.9700
C31 C32 1.533(14)
C32 H32A 0.9600
C32 H32B 0.9600
C32 H32C 0.9600
C33 H33A 0.9700
C33 H33B 0.9700
C33 C34 1.515(11)
C34 H34A 0.9700
C34 H34B 0.9700
C34 C35 1.538(12)
C35 H35A 0.9700
C35 H35B 0.9700
C35 C36 1.528(13)
C36 H36A 0.9600
C36 H36B 0.9600
C36 H36C 0.9600
N4 C38 1.122(16)
C37 H37A 0.9600
C37 H37B 0.9600
C37 H37C 0.9600
C37 C38 1.457(17)

loop_
_geom_torsion_atom_site_label_1
_geom_torsion_atom_site_label_2
_geom_torsion_atom_site_label_3
_geom_torsion_atom_site_label_4
_geom_torsion
Mo1 O2 C2 C4 70.1(8)
Mo1 O3 C3 C4 -69.8(8)
Mo2 O2 C2 C4 -67.7(8)
Mo2 O7 C1 C4 70.6(8)
Mo3 O3 C3 C4 68.4(8)
Mo3 O7 C1 C4 -66.9(8)
V1 O2 C2 C4 70.1(8)
V1 O3 C3 C4 -69.8(8)
V2 O2 C2 C4 -67.7(8)
V2 O7 C1 C4 70.6(8)
V3 O3 C3 C4 68.4(8)
V3 O7 C1 C4 -66.9(8)
O2 C2 C4 N1 -178.4(7)
O2 C2 C4 C1 60.4(9)
O2 C2 C4 C3 -62.1(9)
O3 C3 C4 N1 179.2(7)
O3 C3 C4 C1 -60.2(9)
O3 C3 C4 C2 61.7(9)
O7 C1 C4 N1 177.8(7)
O7 C1 C4 C2 -62.2(9)
O7 C1 C4 C3 59.5(9)
N2 C5 C6 C7 -169.7(9)
N2 C9 C10 C11 -176.9(7)
N2 C13 C14 C15 -174.0(8)
N2 C17 C18 C19 176.1(8)
N3 C21 C22 C23 -175.4(7)
N3 C25 C26 C27 174.1(7)
N3 C29 C30 C31 -177.4(8)
N3 C33 C34 C35 174.4(7)
C5 N2 C9 C10 -170.2(7)
C5 N2 C13 C14 69.6(10)
C5 N2 C17 C18 65.1(9)
C5 C6 C7 C8 71.3(12)
C9 N2 C5 C6 -54.1(10)
C9 N2 C13 C14 -171.0(8)
C9 N2 C17 C18 -54.7(10)
C9 C10 C11 C12 177.0(8)
C13 N2 C5 C6 65.2(10)
C13 N2 C9 C10 69.3(9)
C13 N2 C17 C18 -175.1(7)
C13 C14 C15 C16 -160.7(9)
C17 N2 C5 C6 -176.1(8)
C17 N2 C9 C10 -51.1(10)
C17 N2 C13 C14 -48.3(10)
C17 C18 C19 C20 176.8(9)
C21 N3 C25 C26 55.2(9)
C21 N3 C29 C30 -174.0(7)
C21 N3 C33 C34 -69.6(9)
C21 C22 C23 C24 179.7(9)
C25 N3 C21 C22 52.2(9)
C25 N3 C29 C30 -54.7(9)
C25 N3 C33 C34 169.7(7)
C25 C26 C27 C28 175.5(8)
C29 N3 C21 C22 172.2(7)
C29 N3 C25 C26 -61.7(9)
C29 N3 C33 C34 48.3(9)
C29 C30 C31 C32 -178.6(9)
C33 N3 C21 C22 -67.2(9)
C33 N3 C25 C26 177.0(7)
C33 N3 C29 C30 64.8(9)
C33 C34 C35 C36 171.1(8)
